data_4029031
loop_
_publ_author_name
'Xie, Yuanzhen'
'Yu, Kai'
'Gu, Zhenhua'

_publ_section_title
;
 Stereoselective Synthesis of 1,3-Amino Alcohols by the Pd-Catalyzed
 Cyclization of Trichloroacetimidates.
;
_journal_issue 3
_journal_name_full 'The Journal of organic chemistry'
_journal_page_first 1289
_journal_paper_doi 10.1021/jo402681z
_journal_volume 79
_journal_year 2014
_chemical_formula_sum 'C13 H12 Cl3 N O'
_chemical_formula_weight 304.59
_chemical_name_systematic
; 
 ? 
;
_space_group_IT_number 61
_symmetry_cell_setting orthorhombic
_symmetry_space_group_name_Hall '-P 2ac 2ab'
_symmetry_space_group_name_H-M 'P b c a'
_atom_sites_solution_hydrogens geom
_atom_sites_solution_primary direct
_atom_sites_solution_secondary difmap
_audit_creation_method SHELXL-97
_cell_angle_alpha 90.00
_cell_angle_beta 90.00
_cell_angle_gamma 90.00
_cell_formula_units_Z 8
_cell_length_a 8.5026(4)
_cell_length_b 18.0630(8)
_cell_length_c 18.5086(11)
_cell_measurement_reflns_used 3389
_cell_measurement_temperature 290(2)
_cell_measurement_theta_max 29.0629
_cell_measurement_theta_min 3.4369
_cell_volume 2842.6(2)
_computing_cell_refinement 'CrysAlisPro (Agilent Technologies)'
_computing_data_collection 'CrysAlisPro (Agilent Technologies)'
_computing_data_reduction 'CrysAlisPro (Agilent Technologies)'
_computing_molecular_graphics 'Ortep-3 (L. J. Farrugia, 2001)'
_computing_publication_material SHELXL-97
_computing_structure_refinement 'SHELXL-97 (Sheldrick, 1997)'
_computing_structure_solution 'SHELXS-97 (Sheldrick, 1997)'
_diffrn_ambient_temperature 290(2)
_diffrn_detector_area_resol_mean 15.9149
_diffrn_measured_fraction_theta_full 0.997
_diffrn_measured_fraction_theta_max 0.997
_diffrn_measurement_device_type 'Gemini S Ultra, Agilent Technologies'
_diffrn_measurement_method '\w scans'
_diffrn_radiation_monochromator graphite
_diffrn_radiation_source 'Enhance (Mo) X-ray Source'
_diffrn_radiation_type MoK\a
_diffrn_radiation_wavelength 0.71073
_diffrn_reflns_av_R_equivalents 0.0197
_diffrn_reflns_av_sigmaI/netI 0.0200
_diffrn_reflns_limit_h_max 9
_diffrn_reflns_limit_h_min -10
_diffrn_reflns_limit_k_max 22
_diffrn_reflns_limit_k_min -21
_diffrn_reflns_limit_l_max 23
_diffrn_reflns_limit_l_min -18
_diffrn_reflns_number 9750
_diffrn_reflns_theta_full 26.37
_diffrn_reflns_theta_max 26.37
_diffrn_reflns_theta_min 3.44
_exptl_absorpt_coefficient_mu 0.631
_exptl_absorpt_correction_T_max 0.7909
_exptl_absorpt_correction_T_min 0.7643
_exptl_absorpt_correction_type multi-scan
_exptl_absorpt_process_details
;
CrysAlisPro, Agilent Technologies,
Version 1.171.36.21 (release 14-08-2012 CrysAlis171 .NET)
(compiled Sep 14 2012,17:21:16)
Empirical absorption correction using spherical harmonics,
 implemented in SCALE3 ABSPACK scaling algorithm.
;
_exptl_crystal_density_diffrn 1.423
_exptl_crystal_density_method 'not measured'
_exptl_crystal_F_000 1248
_exptl_crystal_size_max 0.45
_exptl_crystal_size_mid 0.40
_exptl_crystal_size_min 0.39
_refine_diff_density_max 0.339
_refine_diff_density_min -0.401
_refine_diff_density_rms 0.041
_refine_ls_extinction_method none
_refine_ls_goodness_of_fit_ref 1.017
_refine_ls_hydrogen_treatment constr
_refine_ls_matrix_type full
_refine_ls_number_parameters 163
_refine_ls_number_reflns 2900
_refine_ls_number_restraints 0
_refine_ls_restrained_S_all 1.017
_refine_ls_R_factor_all 0.0509
_refine_ls_R_factor_gt 0.0385
_refine_ls_shift/su_max 0.001
_refine_ls_shift/su_mean 0.000
_refine_ls_structure_factor_coef Fsqd
_refine_ls_weighting_details 'calc w=1/[\s^2^(Fo^2^)+(0.0380P)^2^+1.6600P] where P=(Fo^2^+2Fc^2^)/3'
_refine_ls_weighting_scheme calc
_refine_ls_wR_factor_gt 0.0881
_refine_ls_wR_factor_ref 0.0948
_reflns_number_gt 2344
_reflns_number_total 2900
_reflns_threshold_expression >2sigma(I)
_cod_data_source_file jo402681z_si_002.cif
_cod_data_source_block shelxl
_cod_database_code 4029031

loop_
_symmetry_equiv_pos_as_xyz
'x, y, z'
'-x+1/2, -y, z+1/2'
'x+1/2, -y+1/2, -z'
'-x, y+1/2, -z+1/2'
'-x, -y, -z'
'x-1/2, y, -z-1/2'
'-x-1/2, y-1/2, z'
'x, -y-1/2, z-1/2'

loop_
_atom_site_label
_atom_site_type_symbol
_atom_site_fract_x
_atom_site_fract_y
_atom_site_fract_z
_atom_site_U_iso_or_equiv
_atom_site_adp_type
_atom_site_occupancy
_atom_site_symmetry_multiplicity
_atom_site_calc_flag
_atom_site_refinement_flags
Cl1 Cl 0.79508(7) 0.04724(3) 0.63838(4) 0.0649(2) Uani 1 1 d .
Cl3 Cl 0.54448(8) 0.12325(4) 0.71022(4) 0.0657(2) Uani 1 1 d .
Cl2 Cl 0.51587(8) 0.08549(3) 0.55998(4) 0.0652(2) Uani 1 1 d .
O1 O 0.60327(15) 0.24064(7) 0.60542(9) 0.0435(4) Uani 1 1 d .
C7 C 0.6484(2) 0.31459(10) 0.58053(11) 0.0381(4) Uani 1 1 d .
H7 H 0.6440 0.3155 0.5276 0.046 Uiso 1 1 calc R
C6 C 0.3966(3) 0.42851(13) 0.70753(15) 0.0615(7) Uani 1 1 d .
H6 H 0.3800 0.4338 0.7569 0.074 Uiso 1 1 calc R
C1 C 0.3152(3) 0.47219(13) 0.65985(16) 0.0604(7) Uani 1 1 d .
H1 H 0.2436 0.5070 0.6768 0.073 Uiso 1 1 calc R
N2 N 0.86193(18) 0.19536(8) 0.59266(10) 0.0388(4) Uani 1 1 d .
C3 C 0.4458(3) 0.41213(11) 0.56129(13) 0.0465(5) Uani 1 1 d .
H3 H 0.4612 0.4067 0.5118 0.056 Uiso 1 1 calc R
C10 C 0.7188(2) 0.18947(9) 0.60643(11) 0.0340(4) Uani 1 1 d .
C8 C 0.8159(2) 0.32935(10) 0.60387(12) 0.0419(5) Uani 1 1 d .
H8B H 0.8222 0.3299 0.6562 0.050 Uiso 1 1 calc R
H8A H 0.8497 0.3773 0.5861 0.050 Uiso 1 1 calc R
C2 C 0.3401(3) 0.46424(13) 0.58690(16) 0.0583(6) Uani 1 1 d .
H2 H 0.2855 0.4941 0.5545 0.070 Uiso 1 1 calc R
C5 C 0.5033(3) 0.37654(12) 0.68261(13) 0.0503(5) Uani 1 1 d .
H5 H 0.5582 0.3473 0.7153 0.060 Uiso 1 1 calc R
C4 C 0.5286(2) 0.36795(10) 0.60939(12) 0.0372(4) Uani 1 1 d .
C11 C 0.6489(2) 0.11493(10) 0.62833(11) 0.0387(4) Uani 1 1 d .
C9 C 0.9227(2) 0.26897(11) 0.57386(12) 0.0410(5) Uani 1 1 d .
H9 H 0.9225 0.2732 0.5211 0.049 Uiso 1 1 calc R
C12 C 1.0898(3) 0.27696(13) 0.59926(14) 0.0554(6) Uani 1 1 d .
H12 H 1.1366 0.3230 0.5928 0.066 Uiso 1 1 calc R
C13 C 1.1751(3) 0.22621(17) 0.62923(16) 0.0717(8) Uani 1 1 d .
H13A H 1.1337 0.1792 0.6369 0.086 Uiso 1 1 calc R
H13B H 1.2778 0.2367 0.6431 0.086 Uiso 1 1 calc R

loop_
_atom_site_aniso_label
_atom_site_aniso_U_11
_atom_site_aniso_U_22
_atom_site_aniso_U_33
_atom_site_aniso_U_23
_atom_site_aniso_U_13
_atom_site_aniso_U_12
Cl1 0.0563(4) 0.0386(3) 0.0999(5) 0.0156(3) 0.0085(3) 0.0127(2)
Cl3 0.0774(4) 0.0638(4) 0.0557(4) 0.0108(3) 0.0238(3) 0.0053(3)
Cl2 0.0727(4) 0.0510(3) 0.0719(4) 0.0018(3) -0.0198(3) -0.0248(3)
O1 0.0308(7) 0.0275(7) 0.0721(10) 0.0011(6) 0.0018(7) -0.0006(5)
C7 0.0424(11) 0.0284(9) 0.0434(11) -0.0012(8) 0.0028(9) -0.0010(8)
C6 0.0702(16) 0.0518(14) 0.0625(16) -0.0055(12) 0.0231(14) 0.0055(12)
C1 0.0490(13) 0.0438(12) 0.089(2) -0.0112(13) 0.0114(13) 0.0097(10)
N2 0.0339(8) 0.0336(8) 0.0488(10) -0.0034(7) 0.0048(8) -0.0002(6)
C3 0.0475(12) 0.0389(11) 0.0530(13) -0.0051(9) -0.0071(10) 0.0021(9)
C10 0.0340(10) 0.0283(9) 0.0397(10) -0.0025(7) -0.0014(8) 0.0002(7)
C8 0.0404(11) 0.0317(10) 0.0536(13) -0.0056(9) 0.0077(10) -0.0066(8)
C2 0.0497(13) 0.0456(13) 0.0796(19) -0.0022(12) -0.0124(13) 0.0122(10)
C5 0.0609(14) 0.0414(12) 0.0487(13) 0.0042(9) 0.0081(11) 0.0083(10)
C4 0.0350(10) 0.0275(9) 0.0491(12) -0.0013(8) 0.0010(9) -0.0030(7)
C11 0.0368(10) 0.0340(10) 0.0453(11) 0.0019(8) 0.0012(9) -0.0004(8)
C9 0.0350(10) 0.0381(11) 0.0500(12) -0.0015(9) 0.0101(9) -0.0041(8)
C12 0.0360(11) 0.0560(14) 0.0742(17) -0.0059(12) 0.0103(11) -0.0115(10)
C13 0.0409(13) 0.090(2) 0.084(2) 0.0117(16) -0.0059(13) -0.0076(13)

loop_
_atom_type_symbol
_atom_type_description
_atom_type_scat_dispersion_real
_atom_type_scat_dispersion_imag
_atom_type_scat_source
C C 0.0033 0.0016 'International Tables Vol C Tables 4.2.6.8 and 6.1.1.4'
H H 0.0000 0.0000 'International Tables Vol C Tables 4.2.6.8 and 6.1.1.4'
N N 0.0061 0.0033 'International Tables Vol C Tables 4.2.6.8 and 6.1.1.4'
O O 0.0106 0.0060 'International Tables Vol C Tables 4.2.6.8 and 6.1.1.4'
Cl Cl 0.1484 0.1585 'International Tables Vol C Tables 4.2.6.8 and 6.1.1.4'

loop_
_geom_angle_atom_site_label_1
_geom_angle_atom_site_label_2
_geom_angle_atom_site_label_3
_geom_angle
C10 O1 C7 116.00(14)
O1 C7 C4 107.21(15)
O1 C7 C8 108.54(16)
C4 C7 C8 115.13(16)
O1 C7 H7 108.6
C4 C7 H7 108.6
C8 C7 H7 108.6
C1 C6 C5 120.4(2)
C1 C6 H6 119.8
C5 C6 H6 119.8
C6 C1 C2 119.7(2)
C6 C1 H1 120.2
C2 C1 H1 120.2
C10 N2 C9 117.96(16)
C2 C3 C4 120.0(2)
C2 C3 H3 120.0
C4 C3 H3 120.0
N2 C10 O1 130.47(17)
N2 C10 C11 120.60(16)
O1 C10 C11 108.94(15)
C7 C8 C9 109.32(16)
C7 C8 H8B 109.8
C9 C8 H8B 109.8
C7 C8 H8A 109.8
C9 C8 H8A 109.8
H8B C8 H8A 108.3
C1 C2 C3 120.5(2)
C1 C2 H2 119.8
C3 C2 H2 119.8
C4 C5 C6 120.3(2)
C4 C5 H5 119.8
C6 C5 H5 119.8
C5 C4 C3 119.10(19)
C5 C4 C7 121.79(19)
C3 C4 C7 119.05(19)
C10 C11 Cl1 111.56(13)
C10 C11 Cl3 110.44(13)
Cl1 C11 Cl3 108.98(11)
C10 C11 Cl2 108.82(13)
Cl1 C11 Cl2 108.53(11)
Cl3 C11 Cl2 108.45(11)
N2 C9 C12 110.22(18)
N2 C9 C8 110.61(15)
C12 C9 C8 112.36(17)
N2 C9 H9 107.8
C12 C9 H9 107.8
C8 C9 H9 107.8
C13 C12 C9 126.6(2)
C13 C12 H12 116.7
C9 C12 H12 116.7
C12 C13 H13A 120.0
C12 C13 H13B 120.0
H13A C13 H13B 120.0

loop_
_geom_bond_atom_site_label_1
_geom_bond_atom_site_label_2
_geom_bond_distance
Cl1 C11 1.7532(19)
Cl3 C11 1.763(2)
Cl2 C11 1.779(2)
O1 C10 1.349(2)
O1 C7 1.464(2)
C7 C4 1.501(3)
C7 C8 1.512(3)
C7 H7 0.9800
C6 C1 1.371(4)
C6 C5 1.385(3)
C6 H6 0.9300
C1 C2 1.374(4)
C1 H1 0.9300
N2 C10 1.248(2)
N2 C9 1.468(2)
C3 C2 1.385(3)
C3 C4 1.387(3)
C3 H3 0.9300
C10 C11 1.526(2)
C8 C9 1.524(3)
C8 H8B 0.9700
C8 H8A 0.9700
C2 H2 0.9300
C5 C4 1.381(3)
C5 H5 0.9300
C9 C12 1.503(3)
C9 H9 0.9800
C12 C13 1.294(4)
C12 H12 0.9300
C13 H13A 0.9300
C13 H13B 0.9300

loop_
_geom_torsion_atom_site_label_1
_geom_torsion_atom_site_label_2
_geom_torsion_atom_site_label_3
_geom_torsion_atom_site_label_4
_geom_torsion
C10 O1 C7 C4 -158.70(17)
C10 O1 C7 C8 -33.7(2)
C5 C6 C1 C2 0.0(4)
C9 N2 C10 O1 1.9(3)
C9 N2 C10 C11 -178.34(17)
C7 O1 C10 N2 3.8(3)
C7 O1 C10 C11 -175.94(16)
O1 C7 C8 C9 57.0(2)
C4 C7 C8 C9 177.13(17)
C6 C1 C2 C3 0.5(4)
C4 C3 C2 C1 -0.6(3)
C1 C6 C5 C4 -0.2(4)
C6 C5 C4 C3 0.1(3)
C6 C5 C4 C7 177.2(2)
C2 C3 C4 C5 0.3(3)
C2 C3 C4 C7 -176.90(19)
O1 C7 C4 C5 60.2(2)
C8 C7 C4 C5 -60.6(3)
O1 C7 C4 C3 -122.59(19)
C8 C7 C4 C3 116.5(2)
N2 C10 C11 Cl1 5.3(3)
O1 C10 C11 Cl1 -174.90(14)
N2 C10 C11 Cl3 126.68(18)
O1 C10 C11 Cl3 -53.54(19)
N2 C10 C11 Cl2 -114.39(19)
O1 C10 C11 Cl2 65.39(18)
C10 N2 C9 C12 148.12(19)
C10 N2 C9 C8 23.3(3)
C7 C8 C9 N2 -52.3(2)
C7 C8 C9 C12 -175.94(19)
N2 C9 C12 C13 4.2(4)
C8 C9 C12 C13 128.1(3)
